data_1521371
loop_
_publ_author_name
'Kaplan, L.'
'Leitus, G.'
'Lyakhovitskaya, V.'
'Frolow, F.'
'Hallak, H.'
'Kvick, A.'
'Cahen, D.'

_publ_section_title
;
 Synchrotron X-ray diffraction evidence for native defects in the
 photovoltaic semiconductor Cu In Se2
;
_journal_issue 5
_journal_name_full 'Advanced Materials'
_journal_page_first 366
_journal_page_last 370
_journal_paper_doi 10.1002/(SICI)1521-4095(200003)12:5<366::AID-ADMA366>3.0.CO;2-9
_journal_volume 12
_journal_year 2000
_chemical_formula_sum 'Cu0.978 In Se1.988'
_space_group_IT_number 122
_symmetry_space_group_name_Hall 'I -4 2bw'
_symmetry_space_group_name_H-M 'I -4 2 d'
_cell_angle_alpha 90
_cell_angle_beta 90
_cell_angle_gamma 90
_cell_formula_units_Z 4
_cell_length_a 5.7955
_cell_length_b 5.7955
_cell_length_c 11.6464
_cell_volume 391.177
_citation_journal_id_ASTM ADVMEW
_cod_data_source_file Kaplan_ADVMEW_2000_938.cif
_cod_data_source_block Cu0.978In1Se1.988
_cod_original_cell_volume 391.1772
_cod_original_formula_sum 'Cu0.978 In1 Se1.988'
_cod_database_code 1521371

loop_
_symmetry_equiv_pos_as_xyz
x,y,z
y,-x,-z
-x,-y,z
-y,x,-z
x,-y+1/2,-z+1/4
-y+1/2,-x,z+3/4
-x,y+1/2,-z+1/4
y+1/2,x,z+3/4
x+1/2,y+1/2,z+1/2
y+1/2,-x+1/2,-z+1/2
-x+1/2,-y+1/2,z+1/2
-y+1/2,x+1/2,-z+1/2
x+1/2,-y+1,-z+3/4
-y+1,-x+1/2,z+5/4
-x+1/2,y+1,-z+3/4
y+1,x+1/2,z+5/4

loop_
_atom_site_label
_atom_site_type_symbol
_atom_site_fract_x
_atom_site_fract_y
_atom_site_fract_z
_atom_site_occupancy
_atom_site_U_iso_or_equiv
Cu1 Cu+1 0 0 0 0.9776 0.0
In1 In+3 0 0 0.5 1 0.0
Se1 Se-2 0.22705 0.25 0.125 0.994 0.0
